data_2019392
loop_
_publ_author_name
'Su, Jian'
'Yao, Liu-Di'
'Zhang, Jun'
'Wu, Jie-Ying'
'Tian, Yu-Peng'

_publ_section_title
;
 Poly[tetrachlorido{\m~4~-tetrakis[(imidazol-1-yl)methyl]methane-\k^4^<i>N</i>^3^:<i>N</i>^3'^:<i>N</i>^3''^:<i>N</i>^3'''^}dizinc(II)]
 exhibiting a three-dimensional diamond topology
;
_journal_coeditor_code WQ3052
_journal_issue 2
_journal_name_full 'Acta Crystallographica Section C'
_journal_page_first 194
_journal_page_last 197
_journal_paper_doi 10.1107/S2053229614000047
_journal_volume 70
_journal_year 2014
_chemical_formula_iupac '[Zn2 Cl4 (C17 H20 N8)]'
_chemical_formula_moiety 'C17 H20 Cl4 N8 Zn2'
_chemical_formula_sum 'C17 H20 Cl4 N8 Zn2'
_chemical_formula_weight 608.95
_chemical_name_systematic
Poly[tetrachlorido{\m~4~-tetrakis[(imidazol-1-yl)methyl]methane-\k^4^<i>N</i>^3^:<i>N</i>^3'^:<i>N</i>^3''^:<i>N</i>^3'''^}dizinc(II)]
_space_group_IT_number 82
_symmetry_cell_setting tetragonal
_symmetry_space_group_name_Hall 'I -4'
_symmetry_space_group_name_H-M 'I -4'
_atom_sites_solution_hydrogens geom
_atom_sites_solution_primary direct
_atom_sites_solution_secondary difmap
_audit_creation_method SHELXL97
_cell_angle_alpha 90.00
_cell_angle_beta 90.00
_cell_angle_gamma 90.00
_cell_formula_units_Z 4
_cell_length_a 15.119(3)
_cell_length_b 15.119(3)
_cell_length_c 10.368(4)
_cell_measurement_reflns_used 1539
_cell_measurement_temperature 291(2)
_cell_measurement_theta_max 20.991
_cell_measurement_theta_min 2.381
_cell_volume 2370.0(11)
_computing_cell_refinement 'SMART (Bruker, 2005)'
_computing_data_collection 'SMART (Bruker, 2005)'
_computing_data_reduction 'SAINT (Bruker, 2001)'
_computing_molecular_graphics 'SHELXTL (Sheldrick, 2008)'
_computing_publication_material 'SHELXTL (Sheldrick, 2008)'
_computing_structure_refinement 'SHELXL97 (Sheldrick, 2008)'
_computing_structure_solution 'SHELXS97 (Sheldrick, 2008)'
_diffrn_ambient_temperature 291(2)
_diffrn_measured_fraction_theta_full 1.000
_diffrn_measured_fraction_theta_max 1.000
_diffrn_measurement_device_type 'Bruker SMART APEX CCD area-detector'
_diffrn_measurement_method '\f and \w'
_diffrn_radiation_monochromator graphite
_diffrn_radiation_source 'fine-focus sealed tube'
_diffrn_radiation_type MoK\a
_diffrn_radiation_wavelength 0.71073
_diffrn_reflns_av_R_equivalents 0.0403
_diffrn_reflns_av_sigmaI/netI 0.0676
_diffrn_reflns_limit_h_max 18
_diffrn_reflns_limit_h_min -15
_diffrn_reflns_limit_k_max 15
_diffrn_reflns_limit_k_min -18
_diffrn_reflns_limit_l_max 12
_diffrn_reflns_limit_l_min -10
_diffrn_reflns_number 6257
_diffrn_reflns_theta_full 25.49
_diffrn_reflns_theta_max 25.49
_diffrn_reflns_theta_min 1.90
_exptl_absorpt_coefficient_mu 2.497
_exptl_absorpt_correction_T_max 0.6907
_exptl_absorpt_correction_T_min 0.6620
_exptl_absorpt_correction_type multi-scan
_exptl_absorpt_process_details '(SADABS; Bruker, 2000)'
_exptl_crystal_colour colourless
_exptl_crystal_density_diffrn 1.707
_exptl_crystal_density_method 'not measured'
_exptl_crystal_description block
_exptl_crystal_F_000 1224
_exptl_crystal_size_max 0.18
_exptl_crystal_size_mid 0.17
_exptl_crystal_size_min 0.16
_refine_diff_density_max 0.401
_refine_diff_density_min -0.339
_refine_ls_abs_structure_details 'Flack (1983), with 1037 Friedel pairs'
_refine_ls_abs_structure_Flack -0.015(14)
_refine_ls_extinction_method none
_refine_ls_goodness_of_fit_ref 0.943
_refine_ls_hydrogen_treatment constr
_refine_ls_matrix_type full
_refine_ls_number_parameters 140
_refine_ls_number_reflns 2209
_refine_ls_number_restraints 0
_refine_ls_restrained_S_all 0.943
_refine_ls_R_factor_all 0.0437
_refine_ls_R_factor_gt 0.0339
_refine_ls_shift/su_max 0.001
_refine_ls_shift/su_mean 0.000
_refine_ls_structure_factor_coef Fsqd
_refine_ls_weighting_details 'calc w = 1/[\s^2^(Fo^2^)+(0.0011P)^2^+0.0000P] where P=(Fo^2^+2Fc^2^)/3'
_refine_ls_weighting_scheme calc
_refine_ls_wR_factor_gt 0.0436
_refine_ls_wR_factor_ref 0.0448
_reflns_number_gt 1791
_reflns_number_total 2209
_reflns_threshold_expression I>2\s(I)
_cod_data_source_file wq3052sup1.cf
_cod_data_source_block I
_cod_original_cell_volume 2369.9(13)
_cod_database_code 2019392
_cod_database_fobs_code 2019392

loop_
_symmetry_equiv_pos_as_xyz
'x, y, z'
'-x, -y, z'
'y, -x, -z'
'-y, x, -z'
'x+1/2, y+1/2, z+1/2'
'-x+1/2, -y+1/2, z+1/2'
'y+1/2, -x+1/2, -z+1/2'
'-y+1/2, x+1/2, -z+1/2'

loop_
_atom_site_type_symbol
_atom_site_label
_atom_site_fract_x
_atom_site_fract_y
_atom_site_fract_z
_atom_site_U_iso_or_equiv
_atom_site_adp_type
_atom_site_calc_flag
_atom_site_refinement_flags
_atom_site_occupancy
_atom_site_symmetry_multiplicity
C C1 0.5000 0.5000 0.0000 0.024(2) Uani d S 1 4
C C2 0.5858(3) 0.4868(2) 0.0804(4) 0.0306(11) Uani d . 1 1
H H2A 0.6359 0.4872 0.0219 0.037 Uiso calc R 1 1
H H2B 0.5924 0.5368 0.1381 0.037 Uiso calc R 1 1
C C3 0.5454(2) 0.3844(3) 0.2683(5) 0.0407(11) Uani d . 1 1
H H3 0.5030 0.4186 0.3100 0.049 Uiso calc R 1 1
C C4 0.5755(3) 0.3039(3) 0.3059(4) 0.0377(12) Uani d . 1 1
H H4 0.5564 0.2730 0.3783 0.045 Uiso calc R 1 1
C C5 0.6442(3) 0.3383(3) 0.1329(4) 0.0391(12) Uani d . 1 1
H H5 0.6822 0.3359 0.0624 0.047 Uiso calc R 1 1
C C6 0.5000 0.0000 -0.2500 0.0201(17) Uani d S 1 4
C C7 0.5744(2) -0.0396(3) -0.1672(3) 0.0288(11) Uani d . 1 1
H H7A 0.5480 -0.0804 -0.1061 0.035 Uiso calc R 1 1
H H7B 0.6128 -0.0738 -0.2231 0.035 Uiso calc R 1 1
C C8 0.7067(3) 0.0575(3) -0.1377(4) 0.0511(14) Uani d . 1 1
H H8 0.7319 0.0486 -0.2184 0.061 Uiso calc R 1 1
C C9 0.7397(3) 0.1059(3) -0.0433(4) 0.0479(13) Uani d . 1 1
H H9 0.7927 0.1370 -0.0473 0.057 Uiso calc R 1 1
C C10 0.6201(3) 0.0526(3) 0.0247(4) 0.0344(12) Uani d . 1 1
H H10 0.5725 0.0383 0.0776 0.041 Uiso calc R 1 1
Cl Cl1 0.67905(10) 0.08136(9) 0.39701(13) 0.0631(4) Uani d . 1 1
Cl Cl2 0.85512(7) 0.20402(7) 0.21752(15) 0.0668(5) Uani d . 1 1
N N1 0.6380(2) 0.2757(2) 0.2207(4) 0.0380(9) Uani d . 1 1
N N2 0.5895(2) 0.4057(2) 0.1570(3) 0.0306(9) Uani d . 1 1
N N3 0.6847(2) 0.1036(2) 0.0604(3) 0.0334(9) Uani d . 1 1
N N4 0.6290(2) 0.0228(2) -0.0954(3) 0.0291(8) Uani d . 1 1
Zn Zn1 0.71261(3) 0.16455(3) 0.22744(5) 0.03761(14) Uani d . 1 1

loop_
_atom_site_aniso_label
_atom_site_aniso_U_11
_atom_site_aniso_U_22
_atom_site_aniso_U_33
_atom_site_aniso_U_12
_atom_site_aniso_U_13
_atom_site_aniso_U_23
C1 0.024(3) 0.024(3) 0.024(5) 0.000 0.000 0.000
C2 0.030(3) 0.027(3) 0.036(3) 0.001(2) 0.002(2) 0.003(2)
C3 0.031(3) 0.044(3) 0.047(3) 0.006(2) 0.001(3) 0.006(3)
C4 0.037(3) 0.042(3) 0.034(3) -0.004(2) -0.004(2) 0.005(2)
C5 0.038(3) 0.045(3) 0.035(3) 0.007(2) 0.000(2) -0.001(2)
C6 0.022(2) 0.022(2) 0.015(5) 0.000 0.000 0.000
C7 0.031(3) 0.031(3) 0.024(2) -0.0009(19) -0.0025(19) 0.0021(19)
C8 0.036(3) 0.084(4) 0.033(3) -0.014(3) 0.006(2) -0.006(3)
C9 0.036(3) 0.062(4) 0.046(3) -0.022(3) 0.004(3) 0.002(3)
C10 0.026(3) 0.044(3) 0.033(3) -0.004(2) 0.001(2) 0.003(2)
Cl1 0.0763(11) 0.0667(10) 0.0463(9) 0.0060(8) 0.0163(8) 0.0135(7)
Cl2 0.0413(7) 0.0502(8) 0.1089(13) -0.0093(6) -0.0221(8) 0.0108(9)
N1 0.035(2) 0.037(2) 0.043(3) -0.0018(17) -0.010(2) -0.001(2)
N2 0.024(2) 0.030(2) 0.038(2) 0.0018(17) -0.0076(18) -0.0017(18)
N3 0.027(2) 0.044(3) 0.030(2) -0.0063(19) -0.0019(18) 0.0025(18)
N4 0.027(2) 0.037(2) 0.023(2) -0.0044(17) -0.0007(17) 0.0015(17)
Zn1 0.0388(3) 0.0330(3) 0.0410(3) 0.0000(3) -0.0095(3) 0.0000(3)

loop_
_atom_type_symbol
_atom_type_description
_atom_type_scat_dispersion_real
_atom_type_scat_dispersion_imag
_atom_type_scat_source
C C 0.0033 0.0016 'International Tables Vol C Tables 4.2.6.8 and 6.1.1.4'
H H 0.0000 0.0000 'International Tables Vol C Tables 4.2.6.8 and 6.1.1.4'
N N 0.0061 0.0033 'International Tables Vol C Tables 4.2.6.8 and 6.1.1.4'
Cl Cl 0.1484 0.1585 'International Tables Vol C Tables 4.2.6.8 and 6.1.1.4'
Zn Zn 0.2839 1.4301 'International Tables Vol C Tables 4.2.6.8 and 6.1.1.4'

loop_
_geom_angle_atom_site_label_1
_geom_angle_atom_site_label_2
_geom_angle_atom_site_label_3
_geom_angle_site_symmetry_1
_geom_angle_site_symmetry_3
_geom_angle
_geom_angle_publ_flag
C2 C1 C2 4_655 . 106.69(14) ?
C2 C1 C2 4_655 3_565 115.2(3) ?
C2 C1 C2 . 3_565 106.69(14) ?
C2 C1 C2 4_655 2_665 106.69(14) ?
C2 C1 C2 . 2_665 115.2(3) ?
C2 C1 C2 3_565 2_665 106.69(14) ?
N2 C2 C1 . . 115.5(3) ?
N2 C2 H2A . . 108.4 ?
C1 C2 H2A . . 108.4 ?
N2 C2 H2B . . 108.4 ?
C1 C2 H2B . . 108.4 ?
H2A C2 H2B . . 107.5 ?
C4 C3 N2 . . 106.8(4) ?
C4 C3 H3 . . 126.6 ?
N2 C3 H3 . . 126.6 ?
C3 C4 N1 . . 109.1(4) ?
C3 C4 H4 . . 125.4 ?
N1 C4 H4 . . 125.4 ?
N1 C5 N2 . . 112.1(4) ?
N1 C5 H5 . . 124.0 ?
N2 C5 H5 . . 124.0 ?
C7 C6 C7 8_544 7_554 112.0(3) ?
C7 C6 C7 8_544 . 108.20(14) ?
C7 C6 C7 7_554 . 108.20(14) ?
C7 C6 C7 8_544 2_655 108.20(14) ?
C7 C6 C7 7_554 2_655 108.20(14) ?
C7 C6 C7 . 2_655 112.0(3) ?
N4 C7 C6 . . 116.6(3) ?
N4 C7 H7A . . 108.1 ?
C6 C7 H7A . . 108.1 ?
N4 C7 H7B . . 108.1 ?
C6 C7 H7B . . 108.1 ?
H7A C7 H7B . . 107.3 ?
C9 C8 N4 . . 107.6(4) ?
C9 C8 H8 . . 126.2 ?
N4 C8 H8 . . 126.2 ?
C8 C9 N3 . . 109.9(4) ?
C8 C9 H9 . . 125.0 ?
N3 C9 H9 . . 125.0 ?
N3 C10 N4 . . 113.1(4) ?
N3 C10 H10 . . 123.5 ?
N4 C10 H10 . . 123.5 ?
C5 N1 C4 . . 105.8(3) ?
C5 N1 Zn1 . . 125.5(3) y
C4 N1 Zn1 . . 128.6(3) y
C5 N2 C3 . . 106.2(4) ?
C5 N2 C2 . . 124.2(4) ?
C3 N2 C2 . . 129.5(4) ?
C10 N3 C9 . . 104.4(4) ?
C10 N3 Zn1 . . 132.6(3) ?
C9 N3 Zn1 . . 122.9(3) ?
C10 N4 C8 . . 105.0(4) ?
C10 N4 C7 . . 129.8(4) ?
C8 N4 C7 . . 125.0(4) ?
N1 Zn1 N3 . . 103.53(15) y
N1 Zn1 Cl1 . . 111.73(12) y
N1 Zn1 Cl2 . . 108.26(10) y
N3 Zn1 Cl1 . . 112.06(11) y
N3 Zn1 Cl2 . . 106.55(11) y
Cl1 Zn1 Cl2 . . 114.04(6) y

loop_
_geom_bond_atom_site_label_1
_geom_bond_atom_site_label_2
_geom_bond_site_symmetry_2
_geom_bond_distance
_geom_bond_publ_flag
C1 C2 4_655 1.555(4) ?
C1 C2 . 1.555(4) ?
C1 C2 3_565 1.555(4) ?
C1 C2 2_665 1.555(4) ?
C2 N2 . 1.461(4) ?
C2 H2A . 0.9700 ?
C2 H2B . 0.9700 ?
C3 C4 . 1.356(5) ?
C3 N2 . 1.371(5) ?
C3 H3 . 0.9300 ?
C4 N1 . 1.363(5) ?
C4 H4 . 0.9300 ?
C5 N1 . 1.316(5) ?
C5 N2 . 1.336(5) ?
C5 H5 . 0.9300 ?
C6 C7 8_544 1.537(3) ?
C6 C7 7_554 1.537(3) ?
C6 C7 . 1.537(3) ?
C6 C7 2_655 1.537(3) ?
C7 N4 . 1.458(5) ?
C7 H7A . 0.9700 ?
C7 H7B . 0.9700 ?
C8 C9 . 1.320(5) ?
C8 N4 . 1.359(5) ?
C8 H8 . 0.9300 ?
C9 N3 . 1.360(5) ?
C9 H9 . 0.9300 ?
C10 N3 . 1.299(5) ?
C10 N4 . 1.330(5) ?
C10 H10 . 0.9300 ?
Zn1 Cl1 . 2.2204(15) y
Zn1 Cl2 . 2.2381(13) y
Zn1 N1 . 2.025(3) y
Zn1 N3 . 2.006(3) y

loop_
_geom_hbond_atom_site_label_D
_geom_hbond_atom_site_label_H
_geom_hbond_atom_site_label_A
_geom_hbond_site_symmetry_A
_geom_hbond_distance_DH
_geom_hbond_distance_HA
_geom_hbond_distance_DA
_geom_hbond_angle_DHA
C2 H2A N2 4_655 0.97 2.50 2.913(5) 105.8
C2 H2B Cl2 7_565 0.97 2.79 3.647(4) 148.4
C7 H7A Cl1 7 0.97 2.68 3.507(4) 143.6
C7 H7B N4 7_554 0.97 2.47 2.915(5) 107.8

loop_
_geom_torsion_atom_site_label_1
_geom_torsion_atom_site_label_2
_geom_torsion_atom_site_label_3
_geom_torsion_atom_site_label_4
_geom_torsion_site_symmetry_1
_geom_torsion
C2 C1 C2 N2 4_655 -176.0(3)
C2 C1 C2 N2 3_565 -52.4(2)
C2 C1 C2 N2 2_665 65.8(3)
N2 C3 C4 N1 . 0.7(5)
C7 C6 C7 N4 8_544 49.8(2)
C7 C6 C7 N4 7_554 171.4(3)
C7 C6 C7 N4 2_655 -69.4(3)
N4 C8 C9 N3 . -0.1(5)
N2 C5 N1 C4 . 0.4(5)
N2 C5 N1 Zn1 . -176.8(3)
C3 C4 N1 C5 . -0.7(5)
C3 C4 N1 Zn1 . 176.4(3)
N1 C5 N2 C3 . 0.0(5)
N1 C5 N2 C2 . 176.2(3)
C4 C3 N2 C5 . -0.4(4)
C4 C3 N2 C2 . -176.3(4)
C1 C2 N2 C5 . 111.4(4)
C1 C2 N2 C3 . -73.4(5)
N4 C10 N3 C9 . -0.9(5)
N4 C10 N3 Zn1 . -177.3(3)
C8 C9 N3 C10 . 0.6(5)
C8 C9 N3 Zn1 . 177.4(3)
N3 C10 N4 C8 . 0.9(5)
N3 C10 N4 C7 . 175.7(3)
C9 C8 N4 C10 . -0.5(5)
C9 C8 N4 C7 . -175.6(4)
C6 C7 N4 C10 . 92.6(4)
C6 C7 N4 C8 . -93.5(4)
C10 N3 Zn1 N1 . -82.5(4)
C9 N3 Zn1 N1 . 101.7(4)
C10 N3 Zn1 Cl1 . 38.1(4)
C9 N3 Zn1 Cl1 . -137.8(3)
C10 N3 Zn1 Cl2 . 163.5(4)
C9 N3 Zn1 Cl2 . -12.4(4)
C5 N1 Zn1 N3 . -60.6(4)
C4 N1 Zn1 N3 . 122.8(3)
C5 N1 Zn1 Cl1 . 178.6(3)
C4 N1 Zn1 Cl1 . 2.0(4)
C5 N1 Zn1 Cl2 . 52.2(4)
C4 N1 Zn1 Cl2 . -124.4(3)
